data_7117653
loop_
_publ_author_name
'Mothukuri Ganesh Kumar'
'Sushil N. Benke'
'K. Muruga Poopathi Raja'
'Hosahudya N. Gopi'

_publ_section_title
;
 Engineering polypeptide folding through trans double bonds:
 transformation of miniature beta-meanders to hybrid helices
;
_journal_name_full Chem.Commun.
_journal_page_first 13397
_journal_paper_doi 10.1039/C5cc04523A
_journal_volume 51
_journal_year 2015
_chemical_compound_source synthesis
_chemical_formula_moiety 'C37 H68 N6 O9'
_chemical_formula_sum 'C39 H74 N6 O10'
_chemical_formula_weight 769.99
_chemical_name_common Boc-L-U-gA-L-U-gA-OEt
_chemical_name_systematic
'(6S,12R,17R,23S)-ethyl 6,17-diisobutyl-2,2,9,9,12,20,20,23-octamethyl-4,7,10,15,18,21-hexaoxo-3-oxa-5,8,11,16,19,22-hexaazahexacosan-26-oate'
_space_group_IT_number 1
_symmetry_cell_setting triclinic
_symmetry_Int_Tables_number 1
_symmetry_space_group_name_Hall 'P 1'
_symmetry_space_group_name_H-M 'P 1'
_atom_sites_solution_hydrogens geom
_atom_sites_solution_primary direct
_atom_sites_solution_secondary difmap
_audit_creation_method SHELXL-97
_audit_update_record
;
2015-04-21 deposited with the CCDC.
2015-07-15 downloaded from the CCDC.
;
_cell_angle_alpha 107.1620(10)
_cell_angle_beta 102.4740(10)
_cell_angle_gamma 101.5950(10)
_cell_formula_units_Z 1
_cell_length_a 9.7972(4)
_cell_length_b 10.4809(5)
_cell_length_c 12.3285(6)
_cell_measurement_temperature 100(2)
_cell_volume 1132.47(9)
_computing_structure_refinement 'SHELXL-97 (Sheldrick, 2008)'
_computing_structure_solution 'SHELXS-97 (Sheldrick, 2008)'
_diffrn_ambient_temperature 100(2)
_diffrn_measured_fraction_theta_full 0.989
_diffrn_measured_fraction_theta_max 0.989
_diffrn_radiation_monochromator graphite
_diffrn_radiation_type MoK\a
_diffrn_radiation_wavelength 0.71073
_diffrn_reflns_av_R_equivalents 0.0401
_diffrn_reflns_av_sigmaI/netI 0.0431
_diffrn_reflns_limit_h_max 13
_diffrn_reflns_limit_h_min -12
_diffrn_reflns_limit_k_max 14
_diffrn_reflns_limit_k_min -11
_diffrn_reflns_limit_l_max 16
_diffrn_reflns_limit_l_min -15
_diffrn_reflns_number 20851
_diffrn_reflns_theta_full 28.46
_diffrn_reflns_theta_max 28.46
_diffrn_reflns_theta_min 1.81
_diffrn_source 'fine-focus sealed tube'
_exptl_absorpt_coefficient_mu 0.081
_exptl_absorpt_correction_T_max 0.995
_exptl_absorpt_correction_T_min 0.986
_exptl_absorpt_correction_type multi-scan
_exptl_absorpt_process_details SADABS
_exptl_crystal_density_diffrn 1.129
_exptl_crystal_density_method 'not measured'
_exptl_crystal_description square
_exptl_crystal_F_000 419
_exptl_crystal_size_max 0.37
_exptl_crystal_size_mid 0.15
_exptl_crystal_size_min 0.06
_refine_diff_density_max 0.430
_refine_diff_density_min -0.250
_refine_diff_density_rms 0.043
_refine_ls_abs_structure_details 'Flack H D (1983), Acta Cryst. A39, 876-881'
_refine_ls_abs_structure_Flack 0.1(4)
_refine_ls_extinction_method none
_refine_ls_goodness_of_fit_ref 0.908
_refine_ls_hydrogen_treatment mixed
_refine_ls_matrix_type full
_refine_ls_number_parameters 514
_refine_ls_number_reflns 7363
_refine_ls_number_restraints 3
_refine_ls_restrained_S_all 0.908
_refine_ls_R_factor_all 0.0358
_refine_ls_R_factor_gt 0.0350
_refine_ls_shift/su_max 0.000
_refine_ls_shift/su_mean 0.000
_refine_ls_structure_factor_coef Fsqd
_refine_ls_weighting_details 'calc w=1/[\s^2^(Fo^2^)+(0.1000P)^2^+0.0000P] where P=(Fo^2^+2Fc^2^)/3'
_refine_ls_weighting_scheme calc
_refine_ls_wR_factor_gt 0.1039
_refine_ls_wR_factor_ref 0.1052
_reflns_number_gt 7174
_reflns_number_total 7363
_reflns_threshold_expression >2sigma(I)
_cod_data_source_file c5cc04523a2.cif
_cod_data_source_block MGK_Boc-LUgALUgA-OEt-P6
_cod_database_code 7117653

loop_
_symmetry_equiv_pos_as_xyz
'x, y, z'

loop_
_atom_site_label
_atom_site_type_symbol
_atom_site_fract_x
_atom_site_fract_y
_atom_site_fract_z
_atom_site_U_iso_or_equiv
_atom_site_adp_type
_atom_site_occupancy
_atom_site_symmetry_multiplicity
_atom_site_calc_flag
_atom_site_refinement_flags
_atom_site_disorder_assembly
_atom_site_disorder_group
O1 O 1.19897(12) 0.37903(11) 1.33163(9) 0.0176(2) Uani 1 1 d . . .
O2 O -0.03775(12) -0.30132(12) 0.25172(10) 0.0192(2) Uani 1 1 d . . .
O3 O 0.00132(12) -0.40203(12) 0.38845(10) 0.0192(2) Uani 1 1 d . . .
O4 O 0.48592(11) -0.33808(11) 0.38033(9) 0.0174(2) Uani 1 1 d . . .
O5 O 0.52525(12) 0.07484(12) 0.44781(10) 0.0204(2) Uani 1 1 d . . .
O6 O 0.53275(11) 0.09589(11) 0.74286(9) 0.0165(2) Uani 1 1 d . . .
O7 O 0.97606(12) 0.05030(12) 0.73280(9) 0.0210(2) Uani 1 1 d . . .
O8 O 1.03292(11) 0.40218(11) 0.90967(9) 0.0155(2) Uani 1 1 d . . .
O9 O 1.02004(11) 0.31195(11) 1.15554(9) 0.0160(2) Uani 1 1 d . . .
O10 O 0.50576(14) 0.41891(14) 0.20586(11) 0.0254(3) Uani 1 1 d . . .
H69 H 0.502(3) 0.489(3) 0.243(3) 0.038 Uiso 1 1 d . . .
N1 N 1.21369(13) 0.50464(12) 1.21683(10) 0.0139(2) Uani 1 1 d . . .
H22 H 1.2905 0.5575 1.2736 0.017 Uiso 1 1 calc R . .
N2 N 1.21701(12) 0.32684(12) 0.99297(10) 0.0129(2) Uani 1 1 d . . .
H33 H 1.2856 0.3411 1.0557 0.016 Uiso 1 1 calc R . .
N3 N 0.96872(13) 0.10061(13) 0.92361(11) 0.0144(2) Uani 1 1 d . . .
H13 H 1.0146 0.1500 0.9968 0.017 Uiso 1 1 calc R . .
N4 N 0.73668(12) 0.24948(12) 0.75171(10) 0.0127(2) Uani 1 1 d . . .
H10 H 0.8255 0.2958 0.7917 0.015 Uiso 1 1 calc R . .
N5 N 0.71281(12) 0.01669(12) 0.54854(10) 0.0122(2) Uani 1 1 d . . .
H9 H 0.7868 0.0454 0.6107 0.015 Uiso 1 1 calc R . .
N6 N 0.47440(13) -0.17411(13) 0.54292(11) 0.0151(2) Uani 1 1 d . . .
H8 H 0.5167 -0.0911 0.5934 0.018 Uiso 1 1 calc R . .
C1 C 0.9842(2) 0.2566(2) 1.37212(19) 0.0344(4) Uani 1 1 d . . .
H18 H 0.9167 0.2188 1.2937 0.052 Uiso 1 1 calc R . .
H17 H 0.9811 0.3495 1.4111 0.052 Uiso 1 1 calc R . .
H1 H 0.9581 0.1995 1.4168 0.052 Uiso 1 1 calc R . .
C2 C 1.1374(2) 0.25992(17) 1.36381(14) 0.0225(3) Uani 1 1 d . . .
C3 C 1.13370(15) 0.39196(14) 1.22931(12) 0.0136(2) Uani 1 1 d . . .
C4 C 1.17488(15) 0.54014(14) 1.11095(12) 0.0124(2) Uani 1 1 d . . .
H32 H 1.0913 0.5780 1.1122 0.015 Uiso 1 1 calc R . .
C5 C 1.13397(14) 0.41530(14) 0.99586(12) 0.0120(2) Uani 1 1 d . . .
C6 C 1.19349(15) 0.20664(15) 0.88541(12) 0.0140(2) Uani 1 1 d . . .
C7 C 1.03347(15) 0.11442(15) 0.83962(12) 0.0141(2) Uani 1 1 d . . .
C8 C 0.82344(15) 0.00488(15) 0.89524(13) 0.0153(3) Uani 1 1 d . . .
H40 H 0.7772 -0.0264 0.8094 0.018 Uiso 1 1 calc R . .
C9 C 0.72830(15) 0.07945(15) 0.95893(12) 0.0157(3) Uani 1 1 d . . .
H11 H 0.6313 0.0160 0.9349 0.019 Uiso 1 1 calc R . .
H12 H 0.7687 0.1038 1.0439 0.019 Uiso 1 1 calc R . .
C10 C 0.71632(15) 0.21130(14) 0.93317(12) 0.0133(2) Uani 1 1 d . . .
H44 H 0.6547 0.2534 0.9757 0.016 Uiso 1 1 calc R . .
H45 H 0.8122 0.2776 0.9615 0.016 Uiso 1 1 calc R . .
C11 C 0.65296(14) 0.17959(14) 0.80135(12) 0.0125(2) Uani 1 1 d . . .
C12 C 0.67981(14) 0.24812(14) 0.63182(12) 0.0124(2) Uani 1 1 d . . .
H46 H 0.5943 0.2835 0.6296 0.015 Uiso 1 1 calc R . .
C13 C 0.63170(15) 0.10371(14) 0.53390(12) 0.0136(2) Uani 1 1 d . . .
C14 C 0.68026(14) -0.12510(14) 0.46282(12) 0.0120(2) Uani 1 1 d . . .
C15 C 0.53551(14) -0.22030(14) 0.45848(12) 0.0128(2) Uani 1 1 d . . .
C16 C 0.34158(15) -0.25110(15) 0.55840(13) 0.0154(3) Uani 1 1 d . . .
H65 H 0.3018 -0.3426 0.4949 0.019 Uiso 1 1 calc R . .
C17 C 0.22935(16) -0.16799(16) 0.55221(13) 0.0177(3) Uani 1 1 d . . .
H7 H 0.1535 -0.2037 0.5837 0.021 Uiso 1 1 calc R . .
H6 H 0.2770 -0.0714 0.6025 0.021 Uiso 1 1 calc R . .
C18 C 0.15873(16) -0.17429(16) 0.42642(14) 0.0186(3) Uani 1 1 d . . .
H4 H 0.1217 -0.0942 0.4313 0.022 Uiso 1 1 calc R . .
H5 H 0.2322 -0.1691 0.3851 0.022 Uiso 1 1 calc R . .
C19 C 0.03493(15) -0.30622(16) 0.35555(13) 0.0157(3) Uani 1 1 d . . .
C20 C -0.16491(17) -0.42103(17) 0.18134(14) 0.0206(3) Uani 1 1 d . . .
H67 H -0.2347 -0.4291 0.2258 0.025 Uiso 1 1 calc R . .
H66 H -0.1356 -0.5061 0.1622 0.025 Uiso 1 1 calc R . .
C21 C -0.23216(19) -0.3981(2) 0.06944(16) 0.0285(4) Uani 1 1 d . . .
H68 H -0.1664 -0.4009 0.0218 0.043 Uiso 1 1 calc R . .
H2 H -0.2510 -0.3089 0.0895 0.043 Uiso 1 1 calc R . .
H3 H -0.3220 -0.4699 0.0256 0.043 Uiso 1 1 calc R . .
C22 C 1.2425(3) 0.2922(2) 1.48528(18) 0.0413(5) Uani 1 1 d . . .
H14 H 1.2392 0.3779 1.5395 0.062 Uiso 1 1 calc R . .
H16 H 1.3396 0.3010 1.4789 0.062 Uiso 1 1 calc R . .
H15 H 1.2150 0.2182 1.5141 0.062 Uiso 1 1 calc R . .
C23 C 1.1423(3) 0.1257(2) 1.27593(18) 0.0378(5) Uani 1 1 d . . .
H19 H 1.2412 0.1313 1.2755 0.057 Uiso 1 1 calc R . .
H20 H 1.0838 0.1119 1.1979 0.057 Uiso 1 1 calc R . .
H21 H 1.1051 0.0488 1.2988 0.057 Uiso 1 1 calc R . .
C24 C 1.30506(15) 0.65456(15) 1.11593(12) 0.0145(3) Uani 1 1 d . . .
H24 H 1.3264 0.7336 1.1884 0.017 Uiso 1 1 calc R . .
H23 H 1.3896 0.6194 1.1206 0.017 Uiso 1 1 calc R . .
C25 C 1.28342(16) 0.70579(16) 1.01090(14) 0.0192(3) Uani 1 1 d . . .
H28 H 1.2602 0.6249 0.9382 0.023 Uiso 1 1 calc R . .
C26 C 1.42545(19) 0.8066(2) 1.02112(17) 0.0290(4) Uani 1 1 d . . .
H26 H 1.4558 0.8829 1.0955 0.044 Uiso 1 1 calc R . .
H25 H 1.4106 0.8415 0.9570 0.044 Uiso 1 1 calc R . .
H27 H 1.4994 0.7590 1.0173 0.044 Uiso 1 1 calc R . .
C27 C 1.1596(2) 0.7708(2) 0.9994(2) 0.0372(5) Uani 1 1 d . . .
H29 H 1.1535 0.8042 0.9344 0.056 Uiso 1 1 calc R . .
H31 H 1.1766 0.8472 1.0715 0.056 Uiso 1 1 calc R . .
H30 H 1.0698 0.7025 0.9849 0.056 Uiso 1 1 calc R . .
C28 C 1.23492(18) 0.25468(18) 0.78801(14) 0.0222(3) Uani 1 1 d . . .
H34 H 1.3357 0.3077 0.8161 0.033 Uiso 1 1 calc R . .
H35 H 1.1754 0.3116 0.7679 0.033 Uiso 1 1 calc R . .
H36 H 1.2196 0.1749 0.7189 0.033 Uiso 1 1 calc R . .
C29 C 1.28869(16) 0.11648(17) 0.91928(14) 0.0193(3) Uani 1 1 d . . .
H37 H 1.2661 0.0916 0.9836 0.029 Uiso 1 1 calc R . .
H38 H 1.3897 0.1679 0.9434 0.029 Uiso 1 1 calc R . .
H39 H 1.2699 0.0335 0.8520 0.029 Uiso 1 1 calc R . .
C30 C 0.83577(18) -0.12292(16) 0.92826(16) 0.0237(3) Uani 1 1 d . . .
H42 H 0.8782 -0.0945 1.0125 0.036 Uiso 1 1 calc R . .
H43 H 0.8964 -0.1677 0.8879 0.036 Uiso 1 1 calc R . .
H41 H 0.7405 -0.1868 0.9051 0.036 Uiso 1 1 calc R . .
C31 C 0.79447(16) 0.34904(14) 0.60652(13) 0.0150(3) Uani 1 1 d . . .
H54 H 0.7628 0.3374 0.5231 0.018 Uiso 1 1 calc R . .
H55 H 0.8852 0.3243 0.6209 0.018 Uiso 1 1 calc R . .
C32 C 0.82362(16) 0.50292(15) 0.68121(13) 0.0171(3) Uani 1 1 d . . .
H53 H 0.8468 0.5126 0.7652 0.021 Uiso 1 1 calc R . .
C33 C 0.68876(19) 0.55319(17) 0.65046(17) 0.0262(3) Uani 1 1 d . . .
H47 H 0.6617 0.5403 0.5675 0.039 Uiso 1 1 calc R . .
H48 H 0.7105 0.6501 0.6967 0.039 Uiso 1 1 calc R . .
H49 H 0.6096 0.5006 0.6679 0.039 Uiso 1 1 calc R . .
C34 C 0.95534(18) 0.59044(17) 0.66257(16) 0.0241(3) Uani 1 1 d . . .
H52 H 0.9689 0.6873 0.7043 0.036 Uiso 1 1 calc R . .
H51 H 0.9390 0.5739 0.5793 0.036 Uiso 1 1 calc R . .
H50 H 1.0408 0.5650 0.6923 0.036 Uiso 1 1 calc R . .
C35 C 0.67832(17) -0.12447(16) 0.33801(13) 0.0192(3) Uani 1 1 d . . .
H58 H 0.7738 -0.0772 0.3396 0.029 Uiso 1 1 calc R . .
H56 H 0.6100 -0.0772 0.3132 0.029 Uiso 1 1 calc R . .
H57 H 0.6499 -0.2186 0.2833 0.029 Uiso 1 1 calc R . .
C36 C 0.79970(16) -0.18875(15) 0.50665(13) 0.0180(3) Uani 1 1 d . . .
H59 H 0.8010 -0.1899 0.5844 0.027 Uiso 1 1 calc R . .
H60 H 0.8927 -0.1339 0.5099 0.027 Uiso 1 1 calc R . .
H61 H 0.7801 -0.2822 0.4530 0.027 Uiso 1 1 calc R . .
C37 C 0.37998(18) -0.26953(19) 0.67812(15) 0.0238(3) Uani 1 1 d . . .
H63 H 0.4151 -0.1799 0.7405 0.036 Uiso 1 1 calc R . .
H64 H 0.4543 -0.3168 0.6819 0.036 Uiso 1 1 calc R . .
H62 H 0.2948 -0.3235 0.6875 0.036 Uiso 1 1 calc R . .
C38 C 0.5661(2) 0.3570(2) 0.28875(17) 0.0337(4) Uani 1 1 d . . .
H38A H 0.5080 0.3537 0.3429 0.040 Uiso 1 1 calc R . .
H38B H 0.6648 0.4132 0.3351 0.040 Uiso 1 1 calc R . .
C100 C 0.5671(4) 0.2139(3) 0.2222(2) 0.0506(6) Uani 1 1 d . . .
H10A H 0.6242 0.2176 0.1685 0.076 Uiso 1 1 calc R . .
H10B H 0.4690 0.1580 0.1781 0.076 Uiso 1 1 calc R . .
H10C H 0.6086 0.1735 0.2771 0.076 Uiso 1 1 calc R . .

loop_
_atom_site_aniso_label
_atom_site_aniso_U_11
_atom_site_aniso_U_22
_atom_site_aniso_U_33
_atom_site_aniso_U_23
_atom_site_aniso_U_13
_atom_site_aniso_U_12
O1 0.0211(5) 0.0168(5) 0.0127(5) 0.0070(4) 0.0025(4) 0.0004(4)
O2 0.0169(5) 0.0217(5) 0.0193(5) 0.0088(4) 0.0039(4) 0.0054(4)
O3 0.0206(5) 0.0181(5) 0.0200(5) 0.0077(4) 0.0070(4) 0.0054(4)
O4 0.0156(5) 0.0143(5) 0.0150(5) -0.0007(4) 0.0022(4) -0.0001(4)
O5 0.0208(5) 0.0193(5) 0.0162(5) 0.0038(4) -0.0021(4) 0.0068(4)
O6 0.0122(4) 0.0175(5) 0.0161(5) 0.0039(4) 0.0024(4) 0.0012(4)
O7 0.0190(5) 0.0245(6) 0.0130(5) 0.0001(4) 0.0023(4) 0.0049(4)
O8 0.0131(4) 0.0157(5) 0.0143(5) 0.0054(4) 0.0001(4) 0.0011(4)
O9 0.0156(5) 0.0150(5) 0.0140(5) 0.0036(4) 0.0037(4) 0.0002(4)
O10 0.0264(6) 0.0236(6) 0.0268(6) 0.0069(5) 0.0063(5) 0.0129(5)
N1 0.0134(5) 0.0144(5) 0.0103(5) 0.0035(4) 0.0013(4) -0.0003(4)
N2 0.0118(5) 0.0148(5) 0.0101(5) 0.0031(4) 0.0021(4) 0.0025(4)
N3 0.0108(5) 0.0157(5) 0.0125(5) 0.0025(4) 0.0016(4) 0.0004(4)
N4 0.0127(5) 0.0120(5) 0.0121(5) 0.0047(4) 0.0021(4) 0.0017(4)
N5 0.0115(5) 0.0105(5) 0.0101(5) 0.0010(4) 0.0001(4) 0.0011(4)
N6 0.0124(5) 0.0126(5) 0.0167(6) 0.0022(4) 0.0047(4) -0.0002(4)
C1 0.0391(10) 0.0327(10) 0.0382(10) 0.0181(8) 0.0237(9) 0.0028(8)
C2 0.0335(8) 0.0185(7) 0.0169(7) 0.0104(6) 0.0085(6) 0.0029(6)
C3 0.0167(6) 0.0144(6) 0.0112(6) 0.0046(5) 0.0064(5) 0.0053(5)
C4 0.0124(6) 0.0124(6) 0.0105(6) 0.0030(5) 0.0023(4) 0.0025(4)
C5 0.0121(6) 0.0120(6) 0.0113(6) 0.0049(5) 0.0040(5) 0.0004(5)
C6 0.0143(6) 0.0152(6) 0.0118(6) 0.0031(5) 0.0043(5) 0.0047(5)
C7 0.0131(6) 0.0144(6) 0.0139(6) 0.0032(5) 0.0032(5) 0.0058(5)
C8 0.0126(6) 0.0129(6) 0.0163(6) 0.0036(5) 0.0020(5) 0.0000(5)
C9 0.0137(6) 0.0176(6) 0.0154(6) 0.0070(5) 0.0048(5) 0.0016(5)
C10 0.0136(6) 0.0128(6) 0.0118(6) 0.0025(5) 0.0047(5) 0.0020(5)
C11 0.0129(6) 0.0115(6) 0.0130(6) 0.0029(5) 0.0043(5) 0.0049(5)
C12 0.0128(6) 0.0116(6) 0.0113(6) 0.0032(5) 0.0015(5) 0.0036(4)
C13 0.0148(6) 0.0117(6) 0.0129(6) 0.0042(5) 0.0028(5) 0.0021(5)
C14 0.0110(6) 0.0104(6) 0.0115(6) 0.0015(5) 0.0022(4) 0.0013(4)
C15 0.0112(6) 0.0129(6) 0.0127(6) 0.0046(5) 0.0009(5) 0.0027(5)
C16 0.0119(6) 0.0145(6) 0.0175(6) 0.0043(5) 0.0044(5) 0.0007(5)
C17 0.0150(6) 0.0182(7) 0.0173(7) 0.0037(5) 0.0054(5) 0.0023(5)
C18 0.0148(6) 0.0201(7) 0.0229(7) 0.0103(6) 0.0062(5) 0.0046(5)
C19 0.0134(6) 0.0188(6) 0.0162(6) 0.0040(5) 0.0071(5) 0.0074(5)
C20 0.0169(7) 0.0218(7) 0.0208(7) 0.0055(6) 0.0036(6) 0.0056(6)
C21 0.0248(8) 0.0347(9) 0.0239(8) 0.0103(7) 0.0027(6) 0.0093(7)
C22 0.0573(13) 0.0414(11) 0.0221(9) 0.0212(8) 0.0018(8) 0.0028(10)
C23 0.0661(14) 0.0238(8) 0.0301(9) 0.0148(7) 0.0154(9) 0.0179(9)
C24 0.0143(6) 0.0138(6) 0.0140(6) 0.0063(5) 0.0025(5) 0.0007(5)
C25 0.0189(7) 0.0173(7) 0.0196(7) 0.0102(6) 0.0015(5) -0.0001(5)
C26 0.0239(8) 0.0334(9) 0.0313(9) 0.0215(7) 0.0061(7) -0.0015(7)
C27 0.0306(9) 0.0381(11) 0.0557(13) 0.0334(10) 0.0113(9) 0.0131(8)
C28 0.0264(8) 0.0260(8) 0.0170(7) 0.0078(6) 0.0124(6) 0.0064(6)
C29 0.0156(6) 0.0200(7) 0.0214(7) 0.0049(5) 0.0046(5) 0.0078(5)
C30 0.0231(7) 0.0151(7) 0.0305(8) 0.0095(6) 0.0030(6) 0.0034(5)
C31 0.0166(6) 0.0128(6) 0.0150(6) 0.0050(5) 0.0046(5) 0.0030(5)
C32 0.0205(7) 0.0121(6) 0.0170(6) 0.0044(5) 0.0057(5) 0.0020(5)
C33 0.0242(8) 0.0149(7) 0.0368(9) 0.0073(6) 0.0062(7) 0.0055(6)
C34 0.0254(8) 0.0178(7) 0.0271(8) 0.0086(6) 0.0095(6) -0.0006(6)
C35 0.0233(7) 0.0184(7) 0.0133(6) 0.0041(5) 0.0069(5) 0.0013(5)
C36 0.0146(6) 0.0149(6) 0.0203(7) 0.0010(5) 0.0028(5) 0.0059(5)
C37 0.0203(7) 0.0290(8) 0.0255(8) 0.0152(7) 0.0075(6) 0.0050(6)
C38 0.0431(11) 0.0365(10) 0.0268(9) 0.0146(8) 0.0131(8) 0.0143(8)
C100 0.0824(18) 0.0495(14) 0.0336(11) 0.0186(10) 0.0173(11) 0.0415(14)

loop_
_atom_type_symbol
_atom_type_description
_atom_type_scat_dispersion_real
_atom_type_scat_dispersion_imag
_atom_type_scat_source
C C 0.0033 0.0016 'International Tables Vol C Tables 4.2.6.8 and 6.1.1.4'
H H 0.0000 0.0000 'International Tables Vol C Tables 4.2.6.8 and 6.1.1.4'
N N 0.0061 0.0033 'International Tables Vol C Tables 4.2.6.8 and 6.1.1.4'
O O 0.0106 0.0060 'International Tables Vol C Tables 4.2.6.8 and 6.1.1.4'

loop_
_geom_angle_atom_site_label_1
_geom_angle_atom_site_label_2
_geom_angle_atom_site_label_3
_geom_angle
_geom_angle_site_symmetry_1
_geom_angle_site_symmetry_3
C3 O1 C2 120.93(11) . .
C19 O2 C20 114.89(12) . .
C38 O10 H69 107(2) . .
C3 N1 C4 122.49(12) . .
C3 N1 H22 118.8 . .
C4 N1 H22 118.8 . .
C5 N2 C6 121.82(11) . .
C5 N2 H33 119.1 . .
C6 N2 H33 119.1 . .
C7 N3 C8 122.86(12) . .
C7 N3 H13 118.6 . .
C8 N3 H13 118.6 . .
C11 N4 C12 121.44(11) . .
C11 N4 H10 119.3 . .
C12 N4 H10 119.3 . .
C13 N5 C14 122.90(11) . .
C13 N5 H9 118.5 . .
C14 N5 H9 118.5 . .
C15 N6 C16 126.28(12) . .
C15 N6 H8 116.9 . .
C16 N6 H8 116.9 . .
C2 C1 H18 109.5 . .
C2 C1 H17 109.5 . .
H18 C1 H17 109.5 . .
C2 C1 H1 109.5 . .
H18 C1 H1 109.5 . .
H17 C1 H1 109.5 . .
O1 C2 C1 110.70(13) . .
O1 C2 C23 109.84(14) . .
C1 C2 C23 112.40(17) . .
O1 C2 C22 102.07(14) . .
C1 C2 C22 110.94(16) . .
C23 C2 C22 110.43(17) . .
O9 C3 O1 125.73(13) . .
O9 C3 N1 124.20(12) . .
O1 C3 N1 110.05(12) . .
N1 C4 C5 113.05(11) . .
N1 C4 C24 108.11(11) . .
C5 C4 C24 110.21(11) . .
N1 C4 H32 108.5 . .
C5 C4 H32 108.5 . .
C24 C4 H32 108.5 . .
O8 C5 N2 123.23(12) . .
O8 C5 C4 120.15(12) . .
N2 C5 C4 116.56(11) . .
N2 C6 C28 110.74(12) . .
N2 C6 C29 107.73(11) . .
C28 C6 C29 110.09(12) . .
N2 C6 C7 111.11(11) . .
C28 C6 C7 110.32(12) . .
C29 C6 C7 106.74(12) . .
O7 C7 N3 123.50(13) . .
O7 C7 C6 120.03(13) . .
N3 C7 C6 116.22(12) . .
N3 C8 C9 110.51(11) . .
N3 C8 C30 110.51(12) . .
C9 C8 C30 110.81(13) . .
N3 C8 H40 108.3 . .
C9 C8 H40 108.3 . .
C30 C8 H40 108.3 . .
C10 C9 C8 113.35(12) . .
C10 C9 H11 108.9 . .
C8 C9 H11 108.9 . .
C10 C9 H12 108.9 . .
C8 C9 H12 108.9 . .
H11 C9 H12 107.7 . .
C11 C10 C9 111.32(11) . .
C11 C10 H44 109.4 . .
C9 C10 H44 109.4 . .
C11 C10 H45 109.4 . .
C9 C10 H45 109.4 . .
H44 C10 H45 108.0 . .
O6 C11 N4 121.89(13) . .
O6 C11 C10 122.50(12) . .
N4 C11 C10 115.62(12) . .
N4 C12 C31 108.89(11) . .
N4 C12 C13 114.74(11) . .
C31 C12 C13 110.22(11) . .
N4 C12 H46 107.6 . .
C31 C12 H46 107.6 . .
C13 C12 H46 107.6 . .
O5 C13 N5 124.24(13) . .
O5 C13 C12 119.27(12) . .
N5 C13 C12 116.48(11) . .
N5 C14 C36 107.71(11) . .
N5 C14 C35 111.65(11) . .
C36 C14 C35 109.17(12) . .
N5 C14 C15 111.79(11) . .
C36 C14 C15 105.95(11) . .
C35 C14 C15 110.34(11) . .
O4 C15 N6 123.44(13) . .
O4 C15 C14 118.68(12) . .
N6 C15 C14 117.78(12) . .
N6 C16 C37 108.80(12) . .
N6 C16 C17 108.59(11) . .
C37 C16 C17 110.80(12) . .
N6 C16 H65 109.5 . .
C37 C16 H65 109.5 . .
C17 C16 H65 109.5 . .
C18 C17 C16 113.69(12) . .
C18 C17 H7 108.8 . .
C16 C17 H7 108.8 . .
C18 C17 H6 108.8 . .
C16 C17 H6 108.8 . .
H7 C17 H6 107.7 . .
C19 C18 C17 112.54(12) . .
C19 C18 H4 109.1 . .
C17 C18 H4 109.1 . .
C19 C18 H5 109.1 . .
C17 C18 H5 109.1 . .
H4 C18 H5 107.8 . .
O3 C19 O2 123.42(14) . .
O3 C19 C18 125.05(13) . .
O2 C19 C18 111.48(13) . .
O2 C20 C21 107.63(13) . .
O2 C20 H67 110.2 . .
C21 C20 H67 110.2 . .
O2 C20 H66 110.2 . .
C21 C20 H66 110.2 . .
H67 C20 H66 108.5 . .
C20 C21 H68 109.5 . .
C20 C21 H2 109.5 . .
H68 C21 H2 109.5 . .
C20 C21 H3 109.5 . .
H68 C21 H3 109.5 . .
H2 C21 H3 109.5 . .
C2 C22 H14 109.5 . .
C2 C22 H16 109.5 . .
H14 C22 H16 109.5 . .
C2 C22 H15 109.5 . .
H14 C22 H15 109.5 . .
H16 C22 H15 109.5 . .
C2 C23 H19 109.5 . .
C2 C23 H20 109.5 . .
H19 C23 H20 109.5 . .
C2 C23 H21 109.5 . .
H19 C23 H21 109.5 . .
H20 C23 H21 109.5 . .
C25 C24 C4 115.46(11) . .
C25 C24 H24 108.4 . .
C4 C24 H24 108.4 . .
C25 C24 H23 108.4 . .
C4 C24 H23 108.4 . .
H24 C24 H23 107.5 . .
C27 C25 C26 111.01(14) . .
C27 C25 C24 113.06(14) . .
C26 C25 C24 109.59(12) . .
C27 C25 H28 107.7 . .
C26 C25 H28 107.7 . .
C24 C25 H28 107.7 . .
C25 C26 H26 109.5 . .
C25 C26 H25 109.5 . .
H26 C26 H25 109.5 . .
C25 C26 H27 109.5 . .
H26 C26 H27 109.5 . .
H25 C26 H27 109.5 . .
C25 C27 H29 109.5 . .
C25 C27 H31 109.5 . .
H29 C27 H31 109.5 . .
C25 C27 H30 109.5 . .
H29 C27 H30 109.5 . .
H31 C27 H30 109.5 . .
C6 C28 H34 109.5 . .
C6 C28 H35 109.5 . .
H34 C28 H35 109.5 . .
C6 C28 H36 109.5 . .
H34 C28 H36 109.5 . .
H35 C28 H36 109.5 . .
C6 C29 H37 109.5 . .
C6 C29 H38 109.5 . .
H37 C29 H38 109.5 . .
C6 C29 H39 109.5 . .
H37 C29 H39 109.5 . .
H38 C29 H39 109.5 . .
C8 C30 H42 109.5 . .
C8 C30 H43 109.5 . .
H42 C30 H43 109.5 . .
C8 C30 H41 109.5 . .
H42 C30 H41 109.5 . .
H43 C30 H41 109.5 . .
C12 C31 C32 114.41(12) . .
C12 C31 H54 108.7 . .
C32 C31 H54 108.7 . .
C12 C31 H55 108.7 . .
C32 C31 H55 108.7 . .
H54 C31 H55 107.6 . .
C34 C32 C33 111.26(13) . .
C34 C32 C31 109.50(12) . .
C33 C32 C31 111.05(12) . .
C34 C32 H53 108.3 . .
C33 C32 H53 108.3 . .
C31 C32 H53 108.3 . .
C32 C33 H47 109.5 . .
C32 C33 H48 109.5 . .
H47 C33 H48 109.5 . .
C32 C33 H49 109.5 . .
H47 C33 H49 109.5 . .
H48 C33 H49 109.5 . .
C32 C34 H52 109.5 . .
C32 C34 H51 109.5 . .
H52 C34 H51 109.5 . .
C32 C34 H50 109.5 . .
H52 C34 H50 109.5 . .
H51 C34 H50 109.5 . .
C14 C35 H58 109.5 . .
C14 C35 H56 109.5 . .
H58 C35 H56 109.5 . .
C14 C35 H57 109.5 . .
H58 C35 H57 109.5 . .
H56 C35 H57 109.5 . .
C14 C36 H59 109.5 . .
C14 C36 H60 109.5 . .
H59 C36 H60 109.5 . .
C14 C36 H61 109.5 . .
H59 C36 H61 109.5 . .
H60 C36 H61 109.5 . .
C16 C37 H63 109.5 . .
C16 C37 H64 109.5 . .
H63 C37 H64 109.5 . .
C16 C37 H62 109.5 . .
H63 C37 H62 109.5 . .
H64 C37 H62 109.5 . .
O10 C38 C100 109.49(16) . .
O10 C38 H38A 109.8 . .
C100 C38 H38A 109.8 . .
O10 C38 H38B 109.8 . .
C100 C38 H38B 109.8 . .
H38A C38 H38B 108.2 . .
C38 C100 H10A 109.5 . .
C38 C100 H10B 109.5 . .
H10A C100 H10B 109.5 . .
C38 C100 H10C 109.5 . .
H10A C100 H10C 109.5 . .
H10B C100 H10C 109.5 . .

loop_
_geom_bond_atom_site_label_1
_geom_bond_atom_site_label_2
_geom_bond_distance
_geom_bond_site_symmetry_2
O1 C3 1.3438(16) .
O1 C2 1.4740(19) .
O2 C19 1.3446(17) .
O2 C20 1.4633(19) .
O3 C19 1.2027(19) .
O4 C15 1.2422(17) .
O5 C13 1.2293(17) .
O6 C11 1.2333(17) .
O7 C7 1.2280(18) .
O8 C5 1.2380(16) .
O9 C3 1.2277(18) .
O10 C38 1.449(2) .
O10 H69 0.76(3) .
N1 C3 1.3490(18) .
N1 C4 1.4547(17) .
N1 H22 0.8600 .
N2 C5 1.3487(17) .
N2 C6 1.4711(17) .
N2 H33 0.8600 .
N3 C7 1.3530(19) .
N3 C8 1.4693(17) .
N3 H13 0.8600 .
N4 C11 1.3505(18) .
N4 C12 1.4574(17) .
N4 H10 0.8600 .
N5 C13 1.3500(17) .
N5 C14 1.4711(17) .
N5 H9 0.8600 .
N6 C15 1.3286(18) .
N6 C16 1.4686(17) .
N6 H8 0.8600 .
C1 C2 1.520(3) .
C1 H18 0.9600 .
C1 H17 0.9600 .
C1 H1 0.9600 .
C2 C23 1.519(3) .
C2 C22 1.520(3) .
C4 C5 1.5276(18) .
C4 C24 1.5415(19) .
C4 H32 0.9800 .
C6 C28 1.531(2) .
C6 C29 1.5349(19) .
C6 C7 1.5483(19) .
C8 C9 1.531(2) .
C8 C30 1.530(2) .
C8 H40 0.9800 .
C9 C10 1.5272(19) .
C9 H11 0.9700 .
C9 H12 0.9700 .
C10 C11 1.5164(18) .
C10 H44 0.9700 .
C10 H45 0.9700 .
C12 C31 1.5318(19) .
C12 C13 1.5360(18) .
C12 H46 0.9800 .
C14 C36 1.5361(19) .
C14 C35 1.5368(19) .
C14 C15 1.5415(19) .
C16 C37 1.522(2) .
C16 C17 1.5367(19) .
C16 H65 0.9800 .
C17 C18 1.532(2) .
C17 H7 0.9700 .
C17 H6 0.9700 .
C18 C19 1.517(2) .
C18 H4 0.9700 .
C18 H5 0.9700 .
C20 C21 1.504(2) .
C20 H67 0.9700 .
C20 H66 0.9700 .
C21 H68 0.9600 .
C21 H2 0.9600 .
C21 H3 0.9600 .
C22 H14 0.9600 .
C22 H16 0.9600 .
C22 H15 0.9600 .
C23 H19 0.9600 .
C23 H20 0.9600 .
C23 H21 0.9600 .
C24 C25 1.5322(19) .
C24 H24 0.9700 .
C24 H23 0.9700 .
C25 C27 1.507(2) .
C25 C26 1.524(2) .
C25 H28 0.9800 .
C26 H26 0.9600 .
C26 H25 0.9600 .
C26 H27 0.9600 .
C27 H29 0.9600 .
C27 H31 0.9600 .
C27 H30 0.9600 .
C28 H34 0.9600 .
C28 H35 0.9600 .
C28 H36 0.9600 .
C29 H37 0.9600 .
C29 H38 0.9600 .
C29 H39 0.9600 .
C30 H42 0.9600 .
C30 H43 0.9600 .
C30 H41 0.9600 .
C31 C32 1.5347(19) .
C31 H54 0.9700 .
C31 H55 0.9700 .
C32 C34 1.528(2) .
C32 C33 1.532(2) .
C32 H53 0.9800 .
C33 H47 0.9600 .
C33 H48 0.9600 .
C33 H49 0.9600 .
C34 H52 0.9600 .
C34 H51 0.9600 .
C34 H50 0.9600 .
C35 H58 0.9600 .
C35 H56 0.9600 .
C35 H57 0.9600 .
C36 H59 0.9600 .
C36 H60 0.9600 .
C36 H61 0.9600 .
C37 H63 0.9600 .
C37 H64 0.9600 .
C37 H62 0.9600 .
C38 C100 1.485(3) .
C38 H38A 0.9700 .
C38 H38B 0.9700 .
C100 H10A 0.9600 .
C100 H10B 0.9600 .
C100 H10C 0.9600 .

loop_
_geom_torsion_atom_site_label_1
_geom_torsion_atom_site_label_2
_geom_torsion_atom_site_label_3
_geom_torsion_atom_site_label_4
_geom_torsion
_geom_torsion_site_symmetry_1
_geom_torsion_site_symmetry_2
_geom_torsion_site_symmetry_3
_geom_torsion_site_symmetry_4
C3 O1 C2 C1 -59.92(18) . . . .
C3 O1 C2 C23 64.78(19) . . . .
C3 O1 C2 C22 -178.05(15) . . . .
C2 O1 C3 O9 1.3(2) . . . .
C2 O1 C3 N1 -176.92(13) . . . .
C4 N1 C3 O9 -2.2(2) . . . .
C4 N1 C3 O1 176.03(11) . . . .
C3 N1 C4 C5 -46.00(17) . . . .
C3 N1 C4 C24 -168.29(12) . . . .
C6 N2 C5 O8 0.2(2) . . . .
C6 N2 C5 C4 -176.89(12) . . . .
N1 C4 C5 O8 141.34(13) . . . .
C24 C4 C5 O8 -97.55(14) . . . .
N1 C4 C5 N2 -41.49(16) . . . .
C24 C4 C5 N2 79.61(14) . . . .
C5 N2 C6 C28 68.74(16) . . . .
C5 N2 C6 C29 -170.82(12) . . . .
C5 N2 C6 C7 -54.23(16) . . . .
C8 N3 C7 O7 1.2(2) . . . .
C8 N3 C7 C6 -173.08(12) . . . .
N2 C6 C7 O7 148.52(13) . . . .
C28 C6 C7 O7 25.31(18) . . . .
C29 C6 C7 O7 -94.29(15) . . . .
N2 C6 C7 N3 -37.00(16) . . . .
C28 C6 C7 N3 -160.21(12) . . . .
C29 C6 C7 N3 80.20(15) . . . .
C7 N3 C8 C9 -131.55(14) . . . .
C7 N3 C8 C30 105.44(15) . . . .
N3 C8 C9 C10 55.02(15) . . . .
C30 C8 C9 C10 177.86(12) . . . .
C8 C9 C10 C11 58.87(15) . . . .
C12 N4 C11 O6 10.65(19) . . . .
C12 N4 C11 C10 -169.16(11) . . . .
C9 C10 C11 O6 57.55(16) . . . .
C9 C10 C11 N4 -122.64(13) . . . .
C11 N4 C12 C31 173.81(12) . . . .
C11 N4 C12 C13 -62.14(16) . . . .
C14 N5 C13 O5 -1.2(2) . . . .
C14 N5 C13 C12 179.73(12) . . . .
N4 C12 C13 O5 144.37(13) . . . .
C31 C12 C13 O5 -92.29(16) . . . .
N4 C12 C13 N5 -36.53(17) . . . .
C31 C12 C13 N5 86.81(15) . . . .
C13 N5 C14 C36 177.38(13) . . . .
C13 N5 C14 C35 57.54(17) . . . .
C13 N5 C14 C15 -66.62(16) . . . .
C16 N6 C15 O4 -0.2(2) . . . .
C16 N6 C15 C14 -176.55(12) . . . .
N5 C14 C15 O4 171.74(12) . . . .
C36 C14 C15 O4 -71.20(15) . . . .
C35 C14 C15 O4 46.84(16) . . . .
N5 C14 C15 N6 -11.72(16) . . . .
C36 C14 C15 N6 105.35(13) . . . .
C35 C14 C15 N6 -136.61(13) . . . .
C15 N6 C16 C37 118.12(15) . . . .
C15 N6 C16 C17 -121.20(14) . . . .
N6 C16 C17 C18 74.16(15) . . . .
C37 C16 C17 C18 -166.40(13) . . . .
C16 C17 C18 C19 81.53(15) . . . .
C20 O2 C19 O3 1.41(19) . . . .
C20 O2 C19 C18 -176.23(12) . . . .
C17 C18 C19 O3 -5.8(2) . . . .
C17 C18 C19 O2 171.78(11) . . . .
C19 O2 C20 C21 179.97(12) . . . .
N1 C4 C24 C25 -179.77(12) . . . .
C5 C4 C24 C25 56.22(15) . . . .
C4 C24 C25 C27 61.57(18) . . . .
C4 C24 C25 C26 -174.02(13) . . . .
N4 C12 C31 C32 -67.04(15) . . . .
C13 C12 C31 C32 166.28(11) . . . .
C12 C31 C32 C34 171.18(12) . . . .
C12 C31 C32 C33 -65.56(16) . . . .
